data_7159711
loop_
_publ_author_name
'Gavrilov, Konstantin N.'
'Chuchelkin, Ilya V.'
'Firsin, Ilya D.'
'Trunina, Valeria M.'
'Gavrilov, Vladislav K.'
'Zheglov, Sergey V.'
'Fedorov, Denis A.'
'Tafeenko, Victor A.'
'Zamilatskov, Ilya A.'
'Zimarev, Vladislav S.'
'Goulioukina, Nataliya S.'

_publ_section_title
;
 TADDOL-based <i>P</i>,<i>S</i>-bidentate phosphoramidite ligands in
 palladium-catalyzed asymmetric allylic substitution.
;
_journal_issue 3
_journal_name_full 'Organic &amp; biomolecular chemistry'
_journal_page_first 538
_journal_page_last 549
_journal_paper_doi 10.1039/d3ob01891a
_journal_volume 22
_journal_year 2024
_chemical_absolute_configuration unk
_chemical_formula_moiety 'C39 H45 B F4 N O4 P Pd S'
_chemical_formula_sum 'C39 H45 B F4 N O4 P Pd S'
_chemical_formula_weight 848.00
_space_group_crystal_system hexagonal
_space_group_IT_number 172
_space_group_name_Hall 'P 64'
_space_group_name_H-M_alt 'P 64'
_atom_sites_solution_hydrogens geom
_audit_creation_method SHELXL-2016/6
_audit_update_record
;
2023-11-17 deposited with the CCDC.	2023-12-12 downloaded from the CCDC.
;
_cell_angle_alpha 90
_cell_angle_beta 90
_cell_angle_gamma 120
_cell_formula_units_Z 6
_cell_length_a 29.2000(10)
_cell_length_b 29.2000(10)
_cell_length_c 10.1029(4)
_cell_measurement_reflns_used 567
_cell_measurement_temperature 295(2)
_cell_measurement_theta_max 29.45
_cell_measurement_theta_min 4.83
_cell_volume 7460.1(5)
_computing_structure_refinement 'SHELXL-2016/6 (Sheldrick, 2016)'
_diffrn_ambient_temperature 295
_diffrn_detector Pilatus100K
_diffrn_detector_area_resol_mean 5.81
_diffrn_detector_type STOE
_diffrn_measured_fraction_theta_full 0.994
_diffrn_measured_fraction_theta_max 0.994
_diffrn_measurement_device_type STOE
_diffrn_measurement_method 'rotation method'
_diffrn_radiation_collimation 'focusing mirrors'
_diffrn_radiation_monochromator none
_diffrn_radiation_polarisn_norm 0
_diffrn_radiation_type 'Cu K\a'
_diffrn_radiation_wavelength 1.54186
_diffrn_reflns_av_R_equivalents 0.2007
_diffrn_reflns_av_unetI/netI 0.5361
_diffrn_reflns_Laue_measured_fraction_full 0.994
_diffrn_reflns_Laue_measured_fraction_max 0.994
_diffrn_reflns_limit_h_max 25
_diffrn_reflns_limit_h_min -31
_diffrn_reflns_limit_k_max 31
_diffrn_reflns_limit_k_min -31
_diffrn_reflns_limit_l_max 10
_diffrn_reflns_limit_l_min -6
_diffrn_reflns_number 32191
_diffrn_reflns_point_group_measured_fraction_full 0.826
_diffrn_reflns_point_group_measured_fraction_max 0.825
_diffrn_reflns_theta_full 55.802
_diffrn_reflns_theta_max 55.802
_diffrn_reflns_theta_min 3.027
_diffrn_source 'Cu GeniX 3D'
_diffrn_source_current 0.600
_diffrn_source_power 0.030
_diffrn_source_voltage 50
_exptl_absorpt_coefficient_mu 4.102
_exptl_absorpt_correction_T_max 0.611
_exptl_absorpt_correction_T_min 0.505
_exptl_absorpt_correction_type multi-scan
_exptl_absorpt_process_details
;
[c.f. r.h. blessing, acta cryst. (1995), a51, 33-38]
;
_exptl_crystal_colour colorless
_exptl_crystal_density_diffrn 1.133
_exptl_crystal_description block
_exptl_crystal_F_000 2616
_exptl_crystal_size_max .28
_exptl_crystal_size_mid .21
_exptl_crystal_size_min .14
_refine_diff_density_max 0.304
_refine_diff_density_min -0.336
_refine_diff_density_rms 0.080
_refine_ls_abs_structure_details
;
 Flack x determined using 248 quotients [(I+)-(I-)]/[(I+)+(I-)]
 (Parsons, Flack and Wagner, Acta Cryst. B69 (2013) 249-259).
;
_refine_ls_abs_structure_Flack -0.05(2)
_refine_ls_extinction_coef 0.00139(10)
_refine_ls_extinction_expression Fc^*^=kFc[1+0.001xFc^2^\l^3^/sin(2\q)]^-1/4^
_refine_ls_extinction_method 'SHELXL-2016/6 (Sheldrick 2016)'
_refine_ls_goodness_of_fit_ref 0.618
_refine_ls_hydrogen_treatment constr
_refine_ls_matrix_type full
_refine_ls_number_parameters 431
_refine_ls_number_reflns 5314
_refine_ls_number_restraints 346
_refine_ls_restrained_S_all 0.610
_refine_ls_R_factor_all 0.2115
_refine_ls_R_factor_gt 0.0544
_refine_ls_shift/su_max 0.005
_refine_ls_shift/su_mean 0.005
_refine_ls_structure_factor_coef Fsqd
_refine_ls_weighting_details 'w=1/[\s^2^(Fo^2^)+(0.0614P)^2^] where P=(Fo^2^+2Fc^2^)/3'
_refine_ls_weighting_scheme calc
_refine_ls_wR_factor_gt 0.1327
_refine_ls_wR_factor_ref 0.1613
_reflns_Friedel_coverage 0.554
_reflns_Friedel_fraction_full 0.632
_reflns_Friedel_fraction_max 0.632
_reflns_number_gt 1259
_reflns_number_total 5314
_reflns_threshold_expression 'I > 2\s(I)'
_cod_data_source_file d3ob01891a2.cif
_cod_data_source_block gavr88sr
_cod_depositor_comments 'Adding full bibliography for 7159710--7159711.cif.'
_cod_original_cell_volume 7460.1(6)
_cod_database_code 7159711
_shelx_shelxl_version_number 2016/6
_shelx_space_group_comment
;
The symmetry employed for this shelxl refinement is uniquely defined
by the following loop, which should always be used as a source of
symmetry information in preference to the above space-group names.
They are only intended as comments.
;

loop_
_space_group_symop_operation_xyz
'x, y, z'
'-y, x-y, z+1/3'
'-x+y, -x, z+2/3'
'-x, -y, z'
'y, -x+y, z+1/3'
'x-y, x, z+2/3'

loop_
_atom_site_label
_atom_site_type_symbol
_atom_site_fract_x
_atom_site_fract_y
_atom_site_fract_z
_atom_site_U_iso_or_equiv
_atom_site_adp_type
_atom_site_occupancy
_atom_site_site_symmetry_order
_atom_site_calc_flag
_atom_site_refinement_flags_posn
_atom_site_refinement_flags_adp
_atom_site_refinement_flags_occupancy
_atom_site_disorder_assembly
_atom_site_disorder_group
Pd1 Pd 0.39209(8) 0.85468(8) 0.2731(3) 0.1000(9) Uani 1 1 d D U . . .
P1 P 0.3434(3) 0.8533(3) 0.4506(8) 0.087(2) Uani 1 1 d . U . . .
S1 S 0.4769(3) 0.9147(3) 0.3553(8) 0.129(3) Uani 1 1 d . U . . .
O3 O 0.3409(6) 0.9072(6) 0.4742(12) 0.087(5) Uani 1 1 d . U . . .
O4 O 0.2823(7) 0.8094(6) 0.4398(14) 0.086(5) Uani 1 1 d . U . . .
N1 N 0.3688(9) 0.8496(8) 0.593(2) 0.091(7) Uani 1 1 d . U . . .
C1 C 0.4056(14) 0.8329(11) 0.588(3) 0.122(11) Uani 1 1 d . U . . .
H1A H 0.405147 0.820039 0.499207 0.147 Uiso 1 1 calc R U . . .
H1B H 0.394021 0.803100 0.647662 0.147 Uiso 1 1 calc R U . . .
C2 C 0.4621(12) 0.8729(12) 0.622(3) 0.131(11) Uani 1 1 d . U . . .
H2A H 0.464413 0.882628 0.714572 0.158 Uiso 1 1 calc R U . . .
H2B H 0.484361 0.857336 0.608341 0.158 Uiso 1 1 calc R U . . .
C3 C 0.4810(10) 0.9202(12) 0.539(2) 0.112(10) Uani 1 1 d . U . . .
H3A H 0.517820 0.943687 0.561764 0.135 Uiso 1 1 calc R U . . .
H3B H 0.461777 0.937755 0.566067 0.135 Uiso 1 1 calc R U . . .
C4 C 0.3574(9) 0.8653(10) 0.726(2) 0.116(10) Uani 1 1 d . U . . .
H4A H 0.338706 0.834427 0.780445 0.174 Uiso 1 1 calc R U . . .
H4B H 0.336205 0.881619 0.713842 0.174 Uiso 1 1 calc R U . . .
H4C H 0.390107 0.889836 0.768098 0.174 Uiso 1 1 calc R U . . .
C5 C 0.5176(13) 0.8903(13) 0.335(3) 0.183(15) Uani 1 1 d . U . . .
H5A H 0.547096 0.913975 0.281421 0.274 Uiso 1 1 calc R U . . .
H5B H 0.498882 0.856358 0.292982 0.274 Uiso 1 1 calc R U . . .
H5C H 0.530144 0.886517 0.420229 0.274 Uiso 1 1 calc R U . . .
C11 C 0.2338(12) 0.7960(13) 0.520(3) 0.100(9) Uani 1 1 d . U . . .
C12 C 0.2363(7) 0.7716(8) 0.658(2) 0.099(10) Uani 1 1 d G U . . .
C13 C 0.2576(6) 0.7384(8) 0.660(2) 0.094(9) Uani 1 1 d G U . . .
H13 H 0.269958 0.731286 0.582680 0.112 Uiso 1 1 calc R U . . .
C14 C 0.2605(6) 0.7158(6) 0.779(3) 0.135(13) Uani 1 1 d G U . . .
H14 H 0.274710 0.693586 0.780606 0.162 Uiso 1 1 calc R U . . .
C15 C 0.2420(8) 0.7265(10) 0.895(2) 0.164(18) Uani 1 1 d G U . . .
H15 H 0.243914 0.711343 0.974533 0.197 Uiso 1 1 calc R U . . .
C16 C 0.2207(8) 0.7597(11) 0.893(2) 0.172(18) Uani 1 1 d G U . . .
H16 H 0.208366 0.766801 0.970536 0.206 Uiso 1 1 calc R U . . .
C17 C 0.2179(7) 0.7823(8) 0.774(3) 0.169(16) Uani 1 1 d G U . . .
H17 H 0.203613 0.804502 0.772611 0.202 Uiso 1 1 calc R U . . .
C18 C 0.1866(9) 0.7545(7) 0.433(2) 0.095(8) Uani 1 1 d G U . . .
C19 C 0.1971(8) 0.7362(9) 0.317(3) 0.149(13) Uani 1 1 d G U . . .
H19 H 0.231852 0.749610 0.288680 0.179 Uiso 1 1 calc R U . . .
C20 C 0.1557(13) 0.6979(10) 0.2417(17) 0.174(15) Uani 1 1 d G U . . .
H20 H 0.162770 0.685661 0.163744 0.209 Uiso 1 1 calc R U . . .
C21 C 0.1038(11) 0.6779(8) 0.283(3) 0.181(15) Uani 1 1 d G U . . .
H21 H 0.076105 0.652263 0.233400 0.217 Uiso 1 1 calc R U . . .
C22 C 0.0933(8) 0.6962(10) 0.400(3) 0.178(16) Uani 1 1 d G U . . .
H22 H 0.058522 0.682813 0.427992 0.213 Uiso 1 1 calc R U . . .
C23 C 0.1347(12) 0.7345(10) 0.4749(19) 0.126(11) Uani 1 1 d G U . . .
H23 H 0.127603 0.746762 0.552930 0.152 Uiso 1 1 calc R U . . .
C24 C 0.3083(10) 0.9264(12) 0.401(2) 0.110(11) Uani 1 1 d D U . . .
C25 C 0.3314(9) 0.9373(7) 0.2443(17) 0.087(8) Uani 1 1 d G U . . .
C26 C 0.3857(9) 0.9634(7) 0.223(2) 0.113(11) Uani 1 1 d G U . . .
H26 H 0.408811 0.972532 0.293835 0.136 Uiso 1 1 calc R U . . .
C27 C 0.4054(7) 0.9758(6) 0.094(3) 0.131(12) Uani 1 1 d G U . . .
H27 H 0.441715 0.993310 0.079841 0.157 Uiso 1 1 calc R U . . .
C28 C 0.3709(11) 0.9622(8) -0.0121(18) 0.117(12) Uani 1 1 d G U . . .
H28 H 0.384046 0.970483 -0.097910 0.140 Uiso 1 1 calc R U . . .
C29 C 0.3166(10) 0.9360(8) 0.010(2) 0.146(14) Uani 1 1 d G U . . .
H29 H 0.293474 0.926879 -0.061669 0.176 Uiso 1 1 calc R U . . .
C30 C 0.2969(7) 0.9236(6) 0.138(3) 0.129(12) Uani 1 1 d G U . . .
H30 H 0.260569 0.906101 0.152324 0.154 Uiso 1 1 calc R U . . .
C31 C 0.3247(8) 0.9819(7) 0.479(3) 0.121(12) Uani 1 1 d G U . . .
C32 C 0.3477(9) 0.9975(12) 0.603(3) 0.194(17) Uani 1 1 d G U . . .
H32 H 0.357248 0.976171 0.650185 0.233 Uiso 1 1 calc R U . . .
C33 C 0.3564(9) 1.0449(13) 0.657(2) 0.23(2) Uani 1 1 d G U . . .
H33 H 0.371764 1.055354 0.740726 0.275 Uiso 1 1 calc R U . . .
C34 C 0.3421(10) 1.0768(8) 0.587(3) 0.21(2) Uani 1 1 d G U . . .
H34 H 0.347898 1.108564 0.623616 0.258 Uiso 1 1 calc R U . . .
C35 C 0.3191(9) 1.0613(10) 0.463(3) 0.155(13) Uani 1 1 d G U . . .
H35 H 0.309516 1.082592 0.415965 0.185 Uiso 1 1 calc R U . . .
C36 C 0.3104(7) 1.0138(11) 0.4087(18) 0.151(13) Uani 1 1 d G U . . .
H36 H 0.295000 1.003410 0.325422 0.181 Uiso 1 1 calc R U . . .
C37 C 0.3309(14) 0.8151(13) 0.117(3) 0.168(15) Uani 1 1 d D U . . .
H37A H 0.335695 0.847299 0.087247 0.201 Uiso 1 1 calc DR U . . .
H37B H 0.297811 0.789085 0.146798 0.201 Uiso 1 1 calc R U . . .
C38 C 0.3725(11) 0.8060(11) 0.119(3) 0.22(2) Uani 1 1 d D U . . .
H38 H 0.369046 0.774281 0.148276 0.258 Uiso 1 1 calc R U . . .
F5 F 0.5422(6) 1.0082(5) 0.7524(14) 0.136(5) Uani 1 1 d . U . . .
F6 F 0.5138(6) 1.0438(6) 0.9073(14) 0.145(6) Uani 1 1 d . U . . .
B2 B 0.500000 1.000000 0.835(6) 0.100(17) Uani 1 2 d S TU P . .
F1 F 0.3868(17) 0.6723(19) 1.017(4) 0.280(12) Uani 0.5 1 d D U P . .
F2 F 0.3923(15) 0.7349(14) 0.872(4) 0.280(12) Uani 0.5 1 d D U P . .
F3 F 0.3167(14) 0.6862(17) 0.993(4) 0.280(12) Uani 0.5 1 d D U P . .
F4 F 0.3378(17) 0.6468(15) 0.827(4) 0.280(12) Uani 0.5 1 d D U P . .
B1 B 0.3585(12) 0.6852(13) 0.927(3) 0.17(3) Uani 0.5 1 d D U P . .
C6 C 0.2494(12) 0.8802(12) 0.406(3) 0.114(11) Uani 1 1 d D U . . .
H6 H 0.242700 0.856789 0.330431 0.137 Uiso 1 1 calc R U . . .
O1 O 0.2169(12) 0.9012(9) 0.397(3) 0.156(9) Uani 1 1 d . U . . .
O2 O 0.1838(11) 0.8421(10) 0.564(3) 0.167(10) Uani 1 1 d . U . . .
C8 C 0.2351(14) 0.8461(12) 0.539(3) 0.095(9) Uani 1 1 d . U . . .
H8 H 0.260209 0.866563 0.609566 0.114 Uiso 1 1 calc R U . . .
C7 C 0.174(3) 0.881(3) 0.494(7) 0.23(3) Uani 1 1 d . U . . .
C10 C 0.1243(16) 0.853(2) 0.418(7) 0.34(4) Uani 1 1 d . U . . .
H10A H 0.118100 0.878689 0.374113 0.508 Uiso 1 1 calc R U . . .
H10B H 0.095490 0.832319 0.477086 0.508 Uiso 1 1 calc R U . . .
H10C H 0.127089 0.830538 0.353634 0.508 Uiso 1 1 calc R U . . .
C9 C 0.183(2) 0.9193(19) 0.590(6) 0.32(3) Uani 1 1 d . U . . .
H9A H 0.150438 0.908817 0.637935 0.479 Uiso 1 1 calc R U . . .
H9B H 0.193485 0.952535 0.546539 0.479 Uiso 1 1 calc R U . . .
H9C H 0.209638 0.923006 0.649640 0.479 Uiso 1 1 calc R U . . .
C39 C 0.4192(11) 0.8463(10) 0.0741(15) 0.134(13) Uani 1 1 d D U . . .
H39A H 0.421406 0.877544 0.045150 0.160 Uiso 1 1 calc DR U . . .
H39B H 0.449081 0.842597 0.072380 0.160 Uiso 1 1 calc R U . . .

loop_
_atom_site_aniso_label
_atom_site_aniso_U_11
_atom_site_aniso_U_22
_atom_site_aniso_U_33
_atom_site_aniso_U_23
_atom_site_aniso_U_13
_atom_site_aniso_U_12
Pd1 0.1073(18) 0.0937(18) 0.0857(12) -0.0017(13) 0.0097(13) 0.0403(15)
P1 0.079(6) 0.068(6) 0.088(5) -0.002(5) 0.003(5) 0.018(5)
S1 0.104(7) 0.113(7) 0.159(7) 0.000(5) 0.014(5) 0.046(6)
O3 0.071(12) 0.081(13) 0.078(11) -0.018(9) -0.001(8) 0.014(10)
O4 0.085(13) 0.089(12) 0.072(9) 0.014(10) 0.018(10) 0.035(11)
N1 0.103(18) 0.081(16) 0.076(16) 0.030(13) 0.002(14) 0.037(14)
C1 0.13(3) 0.12(3) 0.11(2) -0.066(19) 0.03(2) 0.06(2)
C2 0.10(3) 0.09(2) 0.20(3) 0.03(2) -0.01(2) 0.05(2)
C3 0.09(2) 0.13(3) 0.11(2) -0.045(19) 0.009(16) 0.05(2)
C4 0.10(2) 0.11(2) 0.10(2) 0.002(17) 0.010(16) 0.024(19)
C5 0.22(4) 0.20(4) 0.21(3) 0.01(2) -0.04(3) 0.17(3)
C11 0.09(2) 0.06(2) 0.15(2) -0.011(18) 0.01(2) 0.036(19)
C12 0.07(2) 0.10(2) 0.14(3) 0.048(19) -0.002(17) 0.047(17)
C13 0.033(17) 0.09(2) 0.14(3) -0.015(18) 0.018(15) 0.015(15)
C14 0.08(2) 0.08(2) 0.18(3) 0.08(2) -0.06(2) -0.003(16)
C15 0.09(3) 0.15(3) 0.12(3) 0.00(2) 0.01(2) -0.04(2)
C16 0.17(3) 0.20(4) 0.10(3) 0.00(2) -0.01(2) 0.06(3)
C17 0.10(2) 0.22(3) 0.14(3) -0.07(3) 0.04(2) 0.04(2)
C18 0.09(2) 0.08(2) 0.10(2) 0.003(18) 0.028(19) 0.025(18)
C19 0.12(3) 0.14(3) 0.12(3) 0.02(2) 0.04(2) 0.01(2)
C20 0.13(3) 0.22(4) 0.10(2) -0.02(2) -0.04(2) 0.03(3)
C21 0.11(3) 0.17(3) 0.15(3) 0.00(3) -0.04(2) -0.02(2)
C22 0.15(3) 0.14(3) 0.16(3) -0.03(2) -0.07(3) 0.01(2)
C23 0.12(3) 0.14(3) 0.11(2) 0.02(2) 0.03(2) 0.05(2)
C24 0.027(17) 0.19(3) 0.12(2) 0.06(2) 0.006(15) 0.06(2)
C25 0.08(2) 0.10(2) 0.09(2) -0.010(16) 0.016(17) 0.044(18)
C26 0.11(3) 0.07(2) 0.17(3) 0.016(18) -0.01(2) 0.06(2)
C27 0.21(3) 0.09(2) 0.095(19) 0.05(2) 0.07(3) 0.08(2)
C28 0.17(3) 0.09(2) 0.06(2) -0.004(15) -0.02(2) 0.05(2)
C29 0.18(3) 0.14(3) 0.09(2) 0.013(18) 0.03(2) 0.06(3)
C30 0.17(3) 0.09(2) 0.12(2) -0.032(19) -0.08(3) 0.060(19)
C31 0.14(3) 0.028(17) 0.20(3) 0.04(2) 0.08(2) 0.045(18)
C32 0.20(3) 0.28(4) 0.076(18) 0.01(3) -0.02(2) 0.10(3)
C33 0.30(4) 0.13(3) 0.27(4) -0.04(3) -0.01(3) 0.12(3)
C34 0.27(4) 0.17(3) 0.15(3) -0.07(3) -0.01(3) 0.07(3)
C35 0.18(3) 0.06(2) 0.22(4) 0.01(2) 0.05(3) 0.05(2)
C36 0.19(3) 0.14(3) 0.14(2) 0.02(2) -0.01(2) 0.10(3)
C37 0.19(3) 0.15(3) 0.18(3) -0.10(3) -0.11(3) 0.09(3)
C38 0.34(5) 0.12(3) 0.14(3) -0.04(3) -0.11(4) 0.09(3)
F5 0.115(13) 0.135(14) 0.111(12) -0.013(10) 0.016(10) 0.027(11)
F6 0.156(15) 0.103(13) 0.131(13) -0.023(10) -0.006(11) 0.031(11)
B2 0.08(4) 0.09(4) 0.09(4) 0.000 0.000 0.01(3)
F1 0.25(3) 0.33(3) 0.28(3) -0.028(19) 0.00(2) 0.16(2)
F2 0.25(3) 0.33(3) 0.28(3) -0.028(19) 0.00(2) 0.16(2)
F3 0.25(3) 0.33(3) 0.28(3) -0.028(19) 0.00(2) 0.16(2)
F4 0.25(3) 0.33(3) 0.28(3) -0.028(19) 0.00(2) 0.16(2)
B1 0.19(6) 0.22(6) 0.11(4) -0.01(5) 0.03(4) 0.12(5)
C6 0.10(3) 0.14(3) 0.11(3) -0.02(2) -0.005(19) 0.06(3)
O1 0.13(2) 0.14(2) 0.21(2) 0.043(16) -0.012(18) 0.077(18)
O2 0.13(2) 0.14(2) 0.24(3) 0.002(17) 0.038(18) 0.073(18)
C8 0.12(3) 0.07(2) 0.10(2) 0.011(16) -0.012(17) 0.05(2)
C7 0.21(5) 0.23(5) 0.24(5) 0.02(4) 0.02(4) 0.11(4)
C10 0.11(3) 0.31(6) 0.56(8) 0.19(6) -0.04(4) 0.08(4)
C9 0.45(8) 0.19(5) 0.35(6) 0.10(5) 0.23(6) 0.19(5)
C39 0.14(3) 0.06(2) 0.14(2) -0.005(18) 0.08(2) 0.013(19)

loop_
_atom_type_symbol
_atom_type_description
_atom_type_scat_dispersion_real
_atom_type_scat_dispersion_imag
_atom_type_scat_source
C C 0.0181 0.0091 'International Tables Vol C Tables 4.2.6.8 and 6.1.1.4'
H H 0.0000 0.0000 'International Tables Vol C Tables 4.2.6.8 and 6.1.1.4'
B B 0.0090 0.0039 'International Tables Vol C Tables 4.2.6.8 and 6.1.1.4'
F F 0.0727 0.0534 'International Tables Vol C Tables 4.2.6.8 and 6.1.1.4'
N N 0.0311 0.0180 'International Tables Vol C Tables 4.2.6.8 and 6.1.1.4'
O O 0.0492 0.0322 'International Tables Vol C Tables 4.2.6.8 and 6.1.1.4'
P P 0.2955 0.4335 'International Tables Vol C Tables 4.2.6.8 and 6.1.1.4'
S S 0.3331 0.5567 'International Tables Vol C Tables 4.2.6.8 and 6.1.1.4'
Pd Pd 0.1215 3.9337 'International Tables Vol C Tables 4.2.6.8 and 6.1.1.4'

loop_
_geom_angle_atom_site_label_1
_geom_angle_atom_site_label_2
_geom_angle_atom_site_label_3
_geom_angle
_geom_angle_site_symmetry_1
_geom_angle_site_symmetry_3
_geom_angle_publ_flag
C38 Pd1 C39 37.1(4) . . ?
C38 Pd1 C37 37.4(4) . . ?
C39 Pd1 C37 62.6(13) . . ?
C38 Pd1 P1 130.6(7) . . ?
C39 Pd1 P1 165.1(8) . . ?
C37 Pd1 P1 102.5(10) . . ?
C38 Pd1 S1 128.8(8) . . ?
C39 Pd1 S1 95.8(8) . . ?
C37 Pd1 S1 155.4(11) . . ?
P1 Pd1 S1 98.7(3) . . ?
O4 P1 O3 102.2(8) . . ?
O4 P1 N1 111.5(10) . . ?
O3 P1 N1 100.1(11) . . ?
O4 P1 Pd1 113.4(7) . . ?
O3 P1 Pd1 115.3(6) . . ?
N1 P1 Pd1 113.0(10) . . ?
C5 S1 C3 97.4(14) . . ?
C5 S1 Pd1 110.3(12) . . ?
C3 S1 Pd1 114.4(10) . . ?
C24 O3 P1 128.7(15) . . ?
C11 O4 P1 134.5(15) . . ?
C1 N1 C4 118(2) . . ?
C1 N1 P1 116(2) . . ?
C4 N1 P1 125.6(19) . . ?
N1 C1 C2 117(2) . . ?
N1 C1 H1A 108.0 . . ?
C2 C1 H1A 108.0 . . ?
N1 C1 H1B 107.9 . . ?
C2 C1 H1B 107.9 . . ?
H1A C1 H1B 107.2 . . ?
C3 C2 C1 110(3) . . ?
C3 C2 H2A 109.5 . . ?
C1 C2 H2A 109.6 . . ?
C3 C2 H2B 109.5 . . ?
C1 C2 H2B 109.6 . . ?
H2A C2 H2B 108.1 . . ?
C2 C3 S1 121(2) . . ?
C2 C3 H3A 107.2 . . ?
S1 C3 H3A 107.2 . . ?
C2 C3 H3B 107.1 . . ?
S1 C3 H3B 107.1 . . ?
H3A C3 H3B 106.8 . . ?
N1 C4 H4A 109.5 . . ?
N1 C4 H4B 109.4 . . ?
H4A C4 H4B 109.5 . . ?
N1 C4 H4C 109.5 . . ?
H4A C4 H4C 109.5 . . ?
H4B C4 H4C 109.5 . . ?
S1 C5 H5A 109.5 . . ?
S1 C5 H5B 109.4 . . ?
H5A C5 H5B 109.5 . . ?
S1 C5 H5C 109.5 . . ?
H5A C5 H5C 109.5 . . ?
H5B C5 H5C 109.5 . . ?
C8 C11 O4 105(3) . . ?
C8 C11 C18 115(2) . . ?
O4 C11 C18 104(2) . . ?
C8 C11 C12 111(2) . . ?
O4 C11 C12 110(2) . . ?
C18 C11 C12 111(2) . . ?
C13 C12 C17 120.0 . . ?
C13 C12 C11 118(2) . . ?
C17 C12 C11 122(2) . . ?
C12 C13 C14 120.0 . . ?
C12 C13 H13 120.0 . . ?
C14 C13 H13 120.0 . . ?
C13 C14 C15 120.0 . . ?
C13 C14 H14 120.0 . . ?
C15 C14 H14 120.0 . . ?
C16 C15 C14 120.0 . . ?
C16 C15 H15 120.0 . . ?
C14 C15 H15 120.0 . . ?
C15 C16 C17 120.0 . . ?
C15 C16 H16 120.0 . . ?
C17 C16 H16 120.0 . . ?
C16 C17 C12 120.0 . . ?
C16 C17 H17 120.0 . . ?
C12 C17 H17 120.0 . . ?
C19 C18 C23 120.0 . . ?
C19 C18 C11 120(2) . . ?
C23 C18 C11 120(2) . . ?
C18 C19 C20 120.0 . . ?
C18 C19 H19 120.0 . . ?
C20 C19 H19 120.0 . . ?
C19 C20 C21 120.0 . . ?
C19 C20 H20 120.0 . . ?
C21 C20 H20 120.0 . . ?
C22 C21 C20 120.0 . . ?
C22 C21 H21 120.0 . . ?
C20 C21 H21 120.0 . . ?
C21 C22 C23 120.0 . . ?
C21 C22 H22 120.0 . . ?
C23 C22 H22 120.0 . . ?
C22 C23 C18 120.0 . . ?
C22 C23 H23 120.0 . . ?
C18 C23 H23 120.0 . . ?
O3 C24 C6 107(2) . . ?
O3 C24 C31 102(2) . . ?
C6 C24 C31 119(2) . . ?
O3 C24 C25 105.2(17) . . ?
C6 C24 C25 111(2) . . ?
C31 C24 C25 111.9(18) . . ?
C26 C25 C30 120.0 . . ?
C26 C25 C24 119.4(18) . . ?
C30 C25 C24 120.5(18) . . ?
C25 C26 C27 120.0 . . ?
C25 C26 H26 120.0 . . ?
C27 C26 H26 120.0 . . ?
C26 C27 C28 120.0 . . ?
C26 C27 H27 120.0 . . ?
C28 C27 H27 120.0 . . ?
C29 C28 C27 120.0 . . ?
C29 C28 H28 120.0 . . ?
C27 C28 H28 120.0 . . ?
C28 C29 C30 120.0 . . ?
C28 C29 H29 120.0 . . ?
C30 C29 H29 120.0 . . ?
C29 C30 C25 120.0 . . ?
C29 C30 H30 120.0 . . ?
C25 C30 H30 120.0 . . ?
C32 C31 C36 120.0 . . ?
C32 C31 C24 128(2) . . ?
C36 C31 C24 112(2) . . ?
C33 C32 C31 120.0 . . ?
C33 C32 H32 120.0 . . ?
C31 C32 H32 120.0 . . ?
C32 C33 C34 120.0 . . ?
C32 C33 H33 120.0 . . ?
C34 C33 H33 120.0 . . ?
C35 C34 C33 120.0 . . ?
C35 C34 H34 120.0 . . ?
C33 C34 H34 120.0 . . ?
C34 C35 C36 120.0 . . ?
C34 C35 H35 120.0 . . ?
C36 C35 H35 120.0 . . ?
C35 C36 C31 120.0 . . ?
C35 C36 H36 120.0 . . ?
C31 C36 H36 120.0 . . ?
C38 C37 Pd1 62.1(16) . . ?
C38 C37 H37A 119.9 . . ?
Pd1 C37 H37A 91.6 . . ?
C38 C37 H37B 120.1 . . ?
Pd1 C37 H37B 115.9 . . ?
H37A C37 H37B 120.0 . . ?
C39 C38 C37 116(4) . . ?
C39 C38 Pd1 80.6(15) . . ?
C37 C38 Pd1 80.5(17) . . ?
C39 C38 H38 122.1 . . ?
C37 C38 H38 122.1 . . ?
Pd1 C38 H38 108.2 . . ?
F6 B2 F6 114(5) . 4_675 ?
F6 B2 F5 109.8(9) . . ?
F6 B2 F5 107.7(10) 4_675 . ?
F6 B2 F5 107.7(10) . 4_675 ?
F6 B2 F5 109.8(9) 4_675 4_675 ?
F5 B2 F5 107(4) . 4_675 ?
F1 B1 F3 109.8(11) . . ?
F1 B1 F2 109.3(11) . . ?
F3 B1 F2 109.7(11) . . ?
F1 B1 F4 109.1(11) . . ?
F3 B1 F4 109.0(11) . . ?
F2 B1 F4 109.8(11) . . ?
O1 C6 C24 109(3) . . ?
O1 C6 C8 108(2) . . ?
C24 C6 C8 113(3) . . ?
O1 C6 H6 108.8 . . ?
C24 C6 H6 108.8 . . ?
C8 C6 H6 108.8 . . ?
C6 O1 C7 115(4) . . ?
C8 O2 C7 116(4) . . ?
C11 C8 O2 115(3) . . ?
C11 C8 C6 113(3) . . ?
O2 C8 C6 98(2) . . ?
C11 C8 H8 110.2 . . ?
O2 C8 H8 110.3 . . ?
C6 C8 H8 110.2 . . ?
C9 C7 O1 111(6) . . ?
C9 C7 C10 122(7) . . ?
O1 C7 C10 107(5) . . ?
C9 C7 O2 105(5) . . ?
O1 C7 O2 100(5) . . ?
C10 C7 O2 111(6) . . ?
C7 C10 H10A 112.3 . . ?
C7 C10 H10B 112.4 . . ?
H10A C10 H10B 106.4 . . ?
C7 C10 H10C 112.3 . . ?
H10A C10 H10C 106.5 . . ?
H10B C10 H10C 106.5 . . ?
C7 C9 H9A 109.6 . . ?
C7 C9 H9B 109.4 . . ?
H9A C9 H9B 109.4 . . ?
C7 C9 H9C 109.7 . . ?
H9A C9 H9C 109.4 . . ?
H9B C9 H9C 109.4 . . ?
C38 C39 Pd1 62.3(15) . . ?
C38 C39 H39A 120.0 . . ?
Pd1 C39 H39A 91.5 . . ?
C38 C39 H39B 120.0 . . ?
Pd1 C39 H39B 116.0 . . ?
H39A C39 H39B 120.0 . . ?

loop_
_geom_bond_atom_site_label_1
_geom_bond_atom_site_label_2
_geom_bond_distance
_geom_bond_site_symmetry_2
_geom_bond_publ_flag
Pd1 C38 1.99(3) . ?
Pd1 C39 2.220(14) . ?
Pd1 C37 2.222(16) . ?
Pd1 P1 2.276(8) . ?
Pd1 S1 2.357(9) . ?
P1 O4 1.597(15) . ?
P1 O3 1.631(16) . ?
P1 N1 1.65(2) . ?
S1 C5 1.67(3) . ?
S1 C3 1.86(2) . ?
O3 C24 1.52(2) . ?
O4 C11 1.51(3) . ?
N1 C1 1.38(3) . ?
N1 C4 1.51(3) . ?
C1 C2 1.51(3) . ?
C1 H1A 0.9700 . ?
C1 H1B 0.9700 . ?
C2 C3 1.47(3) . ?
C2 H2A 0.9700 . ?
C2 H2B 0.9700 . ?
C3 H3A 0.9700 . ?
C3 H3B 0.9700 . ?
C4 H4A 0.9600 . ?
C4 H4B 0.9600 . ?
C4 H4C 0.9600 . ?
C5 H5A 0.9601 . ?
C5 H5B 0.9601 . ?
C5 H5C 0.9601 . ?
C11 C8 1.45(3) . ?
C11 C18 1.57(3) . ?
C11 C12 1.58(3) . ?
C12 C13 1.3900 . ?
C12 C17 1.3900 . ?
C13 C14 1.3900 . ?
C13 H13 0.9300 . ?
C14 C15 1.3900 . ?
C14 H14 0.9300 . ?
C15 C16 1.3900 . ?
C15 H15 0.9300 . ?
C16 C17 1.3900 . ?
C16 H16 0.9300 . ?
C17 H17 0.9300 . ?
C18 C19 1.3900 . ?
C18 C23 1.3900 . ?
C19 C20 1.3900 . ?
C19 H19 0.9300 . ?
C20 C21 1.3900 . ?
C20 H20 0.9300 . ?
C21 C22 1.3900 . ?
C21 H21 0.9300 . ?
C22 C23 1.3900 . ?
C22 H22 0.9300 . ?
C23 H23 0.9300 . ?
C24 C6 1.570(12) . ?
C24 C31 1.64(3) . ?
C24 C25 1.68(3) . ?
C25 C26 1.3900 . ?
C25 C30 1.3900 . ?
C26 C27 1.3900 . ?
C26 H26 0.9300 . ?
C27 C28 1.3900 . ?
C27 H27 0.9300 . ?
C28 C29 1.3900 . ?
C28 H28 0.9300 . ?
C29 C30 1.3900 . ?
C29 H29 0.9300 . ?
C30 H30 0.9300 . ?
C31 C32 1.3900 . ?
C31 C36 1.3900 . ?
C32 C33 1.3900 . ?
C32 H32 0.9300 . ?
C33 C34 1.3900 . ?
C33 H33 0.9300 . ?
C34 C35 1.3900 . ?
C34 H34 0.9300 . ?
C35 C36 1.3900 . ?
C35 H35 0.9300 . ?
C36 H36 0.9300 . ?
C37 C38 1.367(13) . ?
C37 H37A 0.9300 . ?
C37 H37B 0.9300 . ?
C38 C39 1.357(13) . ?
C38 H38 0.9300 . ?
F5 B2 1.41(3) . ?
F6 B2 1.35(3) . ?
F1 B1 1.398(12) . ?
F2 B1 1.400(12) . ?
F3 B1 1.399(12) . ?
F4 B1 1.404(12) . ?
C6 O1 1.37(3) . ?
C6 C8 1.60(3) . ?
C6 H6 0.9800 . ?
O1 C7 1.47(6) . ?
O2 C8 1.47(3) . ?
O2 C7 1.48(6) . ?
C8 H8 0.9800 . ?
C7 C9 1.41(6) . ?
C7 C10 1.47(6) . ?
C10 H10A 0.9875 . ?
C10 H10B 0.9879 . ?
C10 H10C 0.9876 . ?
C9 H9A 0.9606 . ?
C9 H9B 0.9605 . ?
C9 H9C 0.9606 . ?
C39 H39A 0.9300 . ?
C39 H39B 0.9300 . ?

loop_
_geom_torsion_atom_site_label_1
_geom_torsion_atom_site_label_2
_geom_torsion_atom_site_label_3
_geom_torsion_atom_site_label_4
_geom_torsion
_geom_torsion_site_symmetry_1
_geom_torsion_site_symmetry_2
_geom_torsion_site_symmetry_3
_geom_torsion_site_symmetry_4
_geom_torsion_publ_flag
O4 P1 O3 C24 -46.5(17) . . . . ?
N1 P1 O3 C24 -161.3(16) . . . . ?
Pd1 P1 O3 C24 77.0(16) . . . . ?
O3 P1 O4 C11 -48(2) . . . . ?
N1 P1 O4 C11 58(2) . . . . ?
Pd1 P1 O4 C11 -173(2) . . . . ?
O4 P1 N1 C1 111(2) . . . . ?
O3 P1 N1 C1 -141(2) . . . . ?
Pd1 P1 N1 C1 -18(2) . . . . ?
O4 P1 N1 C4 -71.8(19) . . . . ?
O3 P1 N1 C4 35.8(19) . . . . ?
Pd1 P1 N1 C4 159.0(16) . . . . ?
C4 N1 C1 C2 -65(3) . . . . ?
P1 N1 C1 C2 112(3) . . . . ?
N1 C1 C2 C3 -55(4) . . . . ?
C1 C2 C3 S1 -54(3) . . . . ?
C5 S1 C3 C2 -63(3) . . . . ?
Pd1 S1 C3 C2 53(3) . . . . ?
P1 O4 C11 C8 49(3) . . . . ?
P1 O4 C11 C18 169.9(14) . . . . ?
P1 O4 C11 C12 -70(3) . . . . ?
C8 C11 C12 C13 -153(2) . . . . ?
O4 C11 C12 C13 -37(2) . . . . ?
C18 C11 C12 C13 78(2) . . . . ?
C8 C11 C12 C17 27(3) . . . . ?
O4 C11 C12 C17 143.0(16) . . . . ?
C18 C11 C12 C17 -102(2) . . . . ?
C17 C12 C13 C14 0.0 . . . . ?
C11 C12 C13 C14 -179.7(18) . . . . ?
C12 C13 C14 C15 0.0 . . . . ?
C13 C14 C15 C16 0.0 . . . . ?
C14 C15 C16 C17 0.0 . . . . ?
C15 C16 C17 C12 0.0 . . . . ?
C13 C12 C17 C16 0.0 . . . . ?
C11 C12 C17 C16 179.7(19) . . . . ?
C8 C11 C18 C19 120(2) . . . . ?
O4 C11 C18 C19 5(3) . . . . ?
C12 C11 C18 C19 -113(2) . . . . ?
C8 C11 C18 C23 -63(3) . . . . ?
O4 C11 C18 C23 -177.5(13) . . . . ?
C12 C11 C18 C23 64(3) . . . . ?
C23 C18 C19 C20 0.0 . . . . ?
C11 C18 C19 C20 177(2) . . . . ?
C18 C19 C20 C21 0.0 . . . . ?
C19 C20 C21 C22 0.0 . . . . ?
C20 C21 C22 C23 0.0 . . . . ?
C21 C22 C23 C18 0.0 . . . . ?
C19 C18 C23 C22 0.0 . . . . ?
C11 C18 C23 C22 -177(2) . . . . ?
P1 O3 C24 C6 54(2) . . . . ?
P1 O3 C24 C31 178.9(12) . . . . ?
P1 O3 C24 C25 -64(2) . . . . ?
O3 C24 C25 C26 -44(2) . . . . ?
C6 C24 C25 C26 -159.3(19) . . . . ?
C31 C24 C25 C26 65(2) . . . . ?
O3 C24 C25 C30 140.1(14) . . . . ?
C6 C24 C25 C30 25(3) . . . . ?
C31 C24 C25 C30 -110.2(18) . . . . ?
C30 C25 C26 C27 0.0 . . . . ?
C24 C25 C26 C27 -175.6(18) . . . . ?
C25 C26 C27 C28 0.0 . . . . ?
C26 C27 C28 C29 0.0 . . . . ?
C27 C28 C29 C30 0.0 . . . . ?
C28 C29 C30 C25 0.0 . . . . ?
C26 C25 C30 C29 0.0 . . . . ?
C24 C25 C30 C29 175.5(18) . . . . ?
O3 C24 C31 C32 -19(2) . . . . ?
C6 C24 C31 C32 98(3) . . . . ?
C25 C24 C31 C32 -130.4(17) . . . . ?
O3 C24 C31 C36 164.6(12) . . . . ?
C6 C24 C31 C36 -79(2) . . . . ?
C25 C24 C31 C36 53(2) . . . . ?
C36 C31 C32 C33 0.0 . . . . ?
C24 C31 C32 C33 -176.6(19) . . . . ?
C31 C32 C33 C34 0.0 . . . . ?
C32 C33 C34 C35 0.0 . . . . ?
C33 C34 C35 C36 0.0 . . . . ?
C34 C35 C36 C31 0.0 . . . . ?
C32 C31 C36 C35 0.0 . . . . ?
C24 C31 C36 C35 177.1(16) . . . . ?
Pd1 C37 C38 C39 -75(2) . . . . ?
O3 C24 C6 O1 153(2) . . . . ?
C31 C24 C6 O1 39(3) . . . . ?
C25 C24 C6 O1 -93(3) . . . . ?
O3 C24 C6 C8 33(3) . . . . ?
C31 C24 C6 C8 -81(3) . . . . ?
C25 C24 C6 C8 147(2) . . . . ?
C24 C6 O1 C7 -133(4) . . . . ?
C8 C6 O1 C7 -10(4) . . . . ?
O4 C11 C8 O2 156(2) . . . . ?
C18 C11 C8 O2 42(3) . . . . ?
C12 C11 C8 O2 -86(3) . . . . ?
O4 C11 C8 C6 45(3) . . . . ?
C18 C11 C8 C6 -69(3) . . . . ?
C12 C11 C8 C6 163(2) . . . . ?
C7 O2 C8 C11 -137(4) . . . . ?
C7 O2 C8 C6 -18(4) . . . . ?
O1 C6 C8 C11 137(3) . . . . ?
C24 C6 C8 C11 -102(3) . . . . ?
O1 C6 C8 O2 16(3) . . . . ?
C24 C6 C8 O2 137(3) . . . . ?
C6 O1 C7 C9 109(6) . . . . ?
C6 O1 C7 C10 -116(5) . . . . ?
C6 O1 C7 O2 -1(5) . . . . ?
C8 O2 C7 C9 -101(5) . . . . ?
C8 O2 C7 O1 13(5) . . . . ?
C8 O2 C7 C10 125(5) . . . . ?
C37 C38 C39 Pd1 75(2) . . . . ?
